data_4125165
loop_
_publ_author_name
'Chen, Teng-Hao'
'Wang, Le'
'Trueblood, Jonathan V.'
'Grassian, Vicki H.'
'Cohen, Seth M.'

_publ_section_title
;
 Poly(isophthalic acid)(ethylene oxide) as a Macromolecular Modulator for
 Metal-Organic Polyhedra.
;
_journal_issue 30
_journal_name_full 'Journal of the American Chemical Society'
_journal_page_first 9646
_journal_page_last 9654
_journal_paper_doi 10.1021/jacs.6b04971
_journal_volume 138
_journal_year 2016
_chemical_formula_moiety 'C192 H96 Cu24 O120'
_chemical_formula_sum 'C192 H96 Cu24 O120'
_chemical_formula_weight 5847.89
_space_group_crystal_system cubic
_space_group_IT_number 229
_space_group_name_Hall '-I 4 2 3'
_space_group_name_H-M_alt 'I m -3 m'
_symmetry_Int_Tables_number 229
_symmetry_space_group_name_Hall '-I 4 2 3'
_symmetry_space_group_name_H-M 'I m -3 m'
_audit_creation_date 2016-05-06
_audit_creation_method
;
Olex2 1.2
(compiled 2016.02.19 svn.r3266 for OlexSys, GUI svn.r5155)
;
_cell_angle_alpha 90
_cell_angle_beta 90
_cell_angle_gamma 90
_cell_formula_units_Z 2
_cell_length_a 27.570(2)
_cell_length_b 27.570(2)
_cell_length_c 27.570(2)
_cell_measurement_reflns_used 6033
_cell_measurement_temperature 296.15
_cell_measurement_theta_max 22.07
_cell_measurement_theta_min 2.34
_cell_volume 20956(3)
_computing_cell_refinement 'SAINT v8.34A (Bruker, 2013)'
_computing_data_reduction 'SAINT v8.34A (Bruker, 2013)'
_computing_molecular_graphics 'Olex2 (Dolomanov et al., 2009)'
_computing_publication_material 'Olex2 (Dolomanov et al., 2009)'
_computing_structure_refinement 'olex2.refine (Bourhis et al., 2015)'
_diffrn_ambient_temperature 296.15
_diffrn_measured_fraction_theta_full 0.9993
_diffrn_measured_fraction_theta_max 0.9993
_diffrn_measurement_device_type 'Bruker APEX-II CCD'
_diffrn_measurement_method '\f and \w scans'
_diffrn_radiation_type 'Mo K\a'
_diffrn_radiation_wavelength 0.71073
_diffrn_reflns_av_R_equivalents 0.0955
_diffrn_reflns_av_unetI/netI 0.0355
_diffrn_reflns_limit_h_max 30
_diffrn_reflns_limit_h_min -21
_diffrn_reflns_limit_k_max 30
_diffrn_reflns_limit_k_min -29
_diffrn_reflns_limit_l_max 30
_diffrn_reflns_limit_l_min -30
_diffrn_reflns_number 33648
_diffrn_reflns_theta_full 26.0000
_diffrn_reflns_theta_max 23.28
_diffrn_reflns_theta_min 1.04
_diffrn_standards_number 0
_exptl_absorpt_coefficient_mu 1.245
_exptl_absorpt_correction_T_max 0.780
_exptl_absorpt_correction_T_min 0.678
_exptl_absorpt_correction_type empirical
_exptl_absorpt_process_details
;
SADABS-2014/5 (Bruker,2014/5) was used for absorption correction.
wR2(int) was 0.0810 before and 0.0694 after correction.
The Ratio of minimum to maximum transmission is 0.8000.
The \l/2 correction factor is 0.00150.
;
_exptl_crystal_colour blue
_exptl_crystal_colour_primary blue
_exptl_crystal_density_diffrn 0.9267
_exptl_crystal_description block
_exptl_crystal_F_000 5827.7048
_exptl_crystal_size_max 0.32
_exptl_crystal_size_mid 0.3
_exptl_crystal_size_min 0.2
_refine_diff_density_max 0.7678
_refine_diff_density_min -2.1038
_refine_diff_density_rms 0.1204
_refine_ls_d_res_high 0.8992
_refine_ls_d_res_low 19.4952
_refine_ls_goodness_of_fit_ref 0.9908
_refine_ls_hydrogen_treatment mix
_refine_ls_matrix_type full
_refine_ls_number_constraints 6
_refine_ls_number_parameters 73
_refine_ls_number_reflns 1496
_refine_ls_number_restraints 12
_refine_ls_restrained_S_all 0.9866
_refine_ls_R_factor_all 0.0828
_refine_ls_R_factor_gt 0.0618
_refine_ls_shift/su_max 0.0000
_refine_ls_shift/su_mean 0.0000
_refine_ls_structure_factor_coef Fsqd
_refine_ls_weighting_details 'w=1/[\s^2^(Fo^2^)+(0.0978P)^2^+109.5862P] where P=(Fo^2^+2Fc^2^)/3'
_refine_ls_weighting_scheme calc
_refine_ls_wR_factor_gt 0.1657
_refine_ls_wR_factor_ref 0.1773
_reflns_Friedel_coverage 0.0
_reflns_limit_h_max 30
_reflns_limit_h_min 0
_reflns_limit_k_max 30
_reflns_limit_k_min 1
_reflns_limit_l_max 30
_reflns_limit_l_min 0
_reflns_number_gt 1102
_reflns_number_total 1496
_reflns_threshold_expression I>=2u(I)
_cod_data_source_file ja6b04971_si_002.cif
_cod_data_source_block polyMOP_H
_cod_depositor_comments 'Adding full bibliography for 4125161--4125168.cif.'
_cod_original_cell_volume 20957(3)
_cod_database_code 4125165
_olex2_refinement_description
;
1. Fixed Uiso
 At 1.2 times of:
  All C(H) groups
2. Uiso/Uaniso restraints and constraints
Uanis(O12) \\sim Ueq, Uanis(Cu2) \\sim Ueq: with sigma of 0.01 and sigma for
terminal atoms of 0.02
3.a Aromatic/amide H refined with riding coordinates:
 C4(H4), C2(H2), C3(H3)
;
_olex2_submission_special_instructions 'No special instructions were received'

loop_
_space_group_symop_id
_space_group_symop_operation_xyz
1 x,y,z
2 x,-z,y
3 x,z,-y
4 z,y,-x
5 -z,y,x
6 -y,x,z
7 y,-x,z
8 z,x,y
9 y,z,x
10 -y,-z,x
11 z,-x,-y
12 -y,z,-x
13 -z,-x,y
14 -z,x,-y
15 y,-z,-x
16 x,-y,-z
17 -x,y,-z
18 -x,-y,z
19 y,x,-z
20 -y,-x,-z
21 z,-y,x
22 -z,-y,-x
23 -x,z,y
24 -x,-z,-y
25 -x,-y,-z
26 -x,z,-y
27 -x,-z,y
28 -z,-y,x
29 z,-y,-x
30 y,-x,-z
31 -y,x,-z
32 -z,-x,-y
33 -y,-z,-x
34 y,z,-x
35 -z,x,y
36 y,-z,x
37 z,x,-y
38 z,-x,y
39 -y,z,x
40 -x,y,z
41 x,-y,z
42 x,y,-z
43 -y,-x,z
44 y,x,z
45 -z,y,-x
46 z,y,x
47 x,-z,-y
48 x,z,y
49 x+1/2,y+1/2,z+1/2
50 x+1/2,-z+1/2,y+1/2
51 x+1/2,z+1/2,-y+1/2
52 z+1/2,y+1/2,-x+1/2
53 -z+1/2,y+1/2,x+1/2
54 -y+1/2,x+1/2,z+1/2
55 y+1/2,-x+1/2,z+1/2
56 z+1/2,x+1/2,y+1/2
57 y+1/2,z+1/2,x+1/2
58 -y+1/2,-z+1/2,x+1/2
59 z+1/2,-x+1/2,-y+1/2
60 -y+1/2,z+1/2,-x+1/2
61 -z+1/2,-x+1/2,y+1/2
62 -z+1/2,x+1/2,-y+1/2
63 y+1/2,-z+1/2,-x+1/2
64 x+1/2,-y+1/2,-z+1/2
65 -x+1/2,y+1/2,-z+1/2
66 -x+1/2,-y+1/2,z+1/2
67 y+1/2,x+1/2,-z+1/2
68 -y+1/2,-x+1/2,-z+1/2
69 z+1/2,-y+1/2,x+1/2
70 -z+1/2,-y+1/2,-x+1/2
71 -x+1/2,z+1/2,y+1/2
72 -x+1/2,-z+1/2,-y+1/2
73 -x+1/2,-y+1/2,-z+1/2
74 -x+1/2,z+1/2,-y+1/2
75 -x+1/2,-z+1/2,y+1/2
76 -z+1/2,-y+1/2,x+1/2
77 z+1/2,-y+1/2,-x+1/2
78 y+1/2,-x+1/2,-z+1/2
79 -y+1/2,x+1/2,-z+1/2
80 -z+1/2,-x+1/2,-y+1/2
81 -y+1/2,-z+1/2,-x+1/2
82 y+1/2,z+1/2,-x+1/2
83 -z+1/2,x+1/2,y+1/2
84 y+1/2,-z+1/2,x+1/2
85 z+1/2,x+1/2,-y+1/2
86 z+1/2,-x+1/2,y+1/2
87 -y+1/2,z+1/2,x+1/2
88 -x+1/2,y+1/2,z+1/2
89 x+1/2,-y+1/2,z+1/2
90 x+1/2,y+1/2,-z+1/2
91 -y+1/2,-x+1/2,z+1/2
92 y+1/2,x+1/2,z+1/2
93 -z+1/2,y+1/2,-x+1/2
94 z+1/2,y+1/2,x+1/2
95 x+1/2,-z+1/2,-y+1/2
96 x+1/2,z+1/2,y+1/2

loop_
_atom_site_label
_atom_site_type_symbol
_atom_site_fract_x
_atom_site_fract_y
_atom_site_fract_z
_atom_site_U_iso_or_equiv
_atom_site_adp_type
_atom_site_occupancy
_atom_site_site_symmetry_order
_atom_site_refinement_flags_posn
_atom_site_refinement_flags_adp
_atom_site_refinement_flags_occupancy
Cu1 Cu 0.77262(3) 0.77262(3) 0.5 0.0418(5) Uani 1.000000 4 S T P
Cu2 Cu 0.70502(3) 0.70502(3) 0.5 0.0427(5) Uani 1.000000 4 S TU P
O11 O 0.82802(18) 0.82802(18) 0.5 0.058(2) Uani 1.000000 4 S T P
O1 O 0.80311(14) 0.73232(13) 0.44976(14) 0.0516(11) Uani 1.000000 1 . . .
O2 O 0.74551(14) 0.67466(13) 0.44983(13) 0.0514(11) Uani 1.000000 1 . . .
C4 C 0.7872(3) 0.62961(19) 0.37039(19) 0.046(2) Uani 1.000000 2 S T P
H4 H 0.7576(3) 0.61822(19) 0.38178(19) 0.055(2) Uiso 1.000000 2 RS T P
C1 C 0.8089(2) 0.66896(19) 0.3931(2) 0.0457(14) Uani 1.000000 1 . . .
C5 C 0.7832(2) 0.69502(19) 0.43414(17) 0.0409(14) Uani 1.000000 1 . . .
O12 O 0.6494(3) 0.6494(3) 0.5 0.146(5) Uani 1.000000 4 S TU P
C2 C 0.8530(2) 0.6854(2) 0.3763(2) 0.0647(18) Uani 1.000000 1 . . .
H2 H 0.8679(2) 0.7118(2) 0.3910(2) 0.078(2) Uiso 1.000000 1 R . .
C3 C 0.8751(4) 0.6623(3) 0.3377(3) 0.077(3) Uani 1.000000 2 S T P
H3 H 0.9053(4) 0.6729(3) 0.3271(3) 0.092(4) Uiso 1.000000 2 RS T P

loop_
_atom_site_aniso_label
_atom_site_aniso_U_11
_atom_site_aniso_U_22
_atom_site_aniso_U_33
_atom_site_aniso_U_12
_atom_site_aniso_U_13
_atom_site_aniso_U_23
Cu1 0.0441(6) 0.0441(6) 0.0370(8) -0.0132(6) -0.000000 0.000000
Cu2 0.0451(6) 0.0451(6) 0.0380(8) -0.0145(6) -0.000000 0.000000
O11 0.061(3) 0.061(3) 0.052(5) -0.023(4) -0.000000 0.000000
O1 0.055(3) 0.046(2) 0.053(2) -0.013(2) -0.0009(19) -0.0187(19)
O2 0.061(3) 0.049(2) 0.043(2) -0.012(2) 0.007(2) -0.0109(18)
C4 0.052(5) 0.043(3) 0.043(3) 0.000(3) -0.000(3) 0.010(4)
C1 0.049(3) 0.044(3) 0.045(3) -0.015(3) 0.002(3) 0.000(3)
C5 0.058(4) 0.046(4) 0.019(3) -0.024(3) -0.001(2) -0.002(2)
O12 0.090(5) 0.090(5) 0.256(14) -0.020(6) -0.000000 0.000000
C2 0.074(5) 0.059(4) 0.062(4) -0.029(3) 0.010(4) -0.010(3)
C3 0.075(7) 0.077(4) 0.077(4) -0.032(4) 0.032(4) -0.027(6)

loop_
_atom_type_symbol
_atom_type_scat_dispersion_real
_atom_type_scat_dispersion_imag
_atom_type_scat_Cromer_Mann_a1
_atom_type_scat_Cromer_Mann_a2
_atom_type_scat_Cromer_Mann_a3
_atom_type_scat_Cromer_Mann_a4
_atom_type_scat_Cromer_Mann_b1
_atom_type_scat_Cromer_Mann_b2
_atom_type_scat_Cromer_Mann_b3
_atom_type_scat_Cromer_Mann_b4
_atom_type_scat_Cromer_Mann_c
_atom_type_scat_source
_atom_type_scat_dispersion_source
H 0.00000 0.00000 0.49300 0.32291 0.14019 0.04081 10.51090 26.12570 3.14236 57.79970 0.0030380000826 'International Tables Volume C Table 6.1.1.4 (pp. 500-502)' 'Henke, Gullikson and Davis, At. Data and Nucl. Data Tables, 1993, 54, 2'
C 0.00347 0.00161 2.31000 1.02000 1.58860 0.86500 20.84390 10.20750 0.56870 51.65120 0.215599998832 'International Tables Volume C Table 6.1.1.4 (pp. 500-502)' 'Henke, Gullikson and Davis, At. Data and Nucl. Data Tables, 1993, 54, 2'
Cu 0.34125 1.28947 13.33800 7.16760 5.61580 1.67350 3.58280 0.24700 11.39660 64.81260 1.19099998474 'International Tables Volume C Table 6.1.1.4 (pp. 500-502)' 'Henke, Gullikson and Davis, At. Data and Nucl. Data Tables, 1993, 54, 2'
O 0.01158 0.00611 3.04850 2.28680 1.54630 0.86700 13.27710 5.70110 0.32390 32.90890 0.250800013542 'International Tables Volume C Table 6.1.1.4 (pp. 500-502)' 'Henke, Gullikson and Davis, At. Data and Nucl. Data Tables, 1993, 54, 2'

loop_
_geom_angle_atom_site_label_1
_geom_angle_atom_site_label_2
_geom_angle_atom_site_label_3
_geom_angle
_geom_angle_site_symmetry_1
_geom_angle_site_symmetry_3
O11 Cu1 Cu2 180.0 . .
O1 Cu1 Cu2 84.42(11) 44 .
O1 Cu1 Cu2 84.42(11) 19_556 .
O1 Cu1 Cu2 84.42(11) 42_556 .
O1 Cu1 Cu2 84.42(11) . .
O1 Cu1 O11 95.58(11) 42_556 .
O1 Cu1 O11 95.58(11) . .
O1 Cu1 O11 95.58(11) 19_556 .
O1 Cu1 O11 95.58(11) 44 .
O1 Cu1 O1 168.8(2) 19_556 .
O1 Cu1 O1 89.3(2) 19_556 42_556
O1 Cu1 O1 89.3(2) 44 .
O1 Cu1 O1 89.7(2) . 42_556
O1 Cu1 O1 168.8(2) 44 42_556
O1 Cu1 O1 89.7(2) 44 19_556
O2 Cu2 Cu1 84.23(11) 44 .
O2 Cu2 Cu1 84.23(11) 42_556 .
O2 Cu2 Cu1 84.23(11) 19_556 .
O2 Cu2 Cu1 84.23(11) . .
O2 Cu2 O2 89.3(2) 19_556 42_556
O2 Cu2 O2 89.5(2) 44 19_556
O2 Cu2 O2 168.5(2) 44 42_556
O2 Cu2 O2 168.5(2) 19_556 .
O2 Cu2 O2 89.5(2) . 42_556
O2 Cu2 O2 89.3(2) 44 .
O12 Cu2 Cu1 180.0 . .
O12 Cu2 O2 95.77(11) . .
O12 Cu2 O2 95.77(11) . 19_556
O12 Cu2 O2 95.77(11) . 42_556
O12 Cu2 O2 95.77(11) . 44
C5 O1 Cu1 121.6(4) . 42_556
C5 O2 Cu2 121.4(3) . 42_556
C1 C4 H4 119.3(4) . .
C1 C4 H4 119.3(4) 47_566 .
C1 C4 C1 121.3(8) . 47_566
C5 C1 C4 120.4(5) . 47_566
C2 C1 C4 119.1(6) . 47_566
C2 C1 C5 120.5(5) . .
O2 C5 O1 127.9(5) . .
C1 C5 O1 116.4(5) . .
C1 C5 O2 115.5(4) . .
H2 C2 C1 120.1(3) . .
C3 C2 C1 119.8(6) 47_566 .
C3 C2 H2 120.1(4) 47_566 .
C2 C3 C2 121.0(9) 47_566 .
H3 C3 C2 119.5(4) . .
H3 C3 C2 119.5(4) . 47_566

loop_
_geom_bond_atom_site_label_1
_geom_bond_atom_site_label_2
_geom_bond_distance
_geom_bond_site_symmetry_2
Cu1 Cu2 2.6357(18) .
Cu1 O11 2.160(7) .
Cu1 O1 1.965(4) 19_556
Cu1 O1 1.965(4) .
Cu1 O1 1.965(4) 44
Cu1 O1 1.965(4) 42_556
Cu2 O2 1.965(4) 42_556
Cu2 O2 1.965(4) 19_556
Cu2 O2 1.965(4) 44
Cu2 O2 1.965(4) .
Cu2 O12 2.168(12) .
O1 C5 1.243(6) .
O2 C5 1.258(6) .
C4 H4 0.9300 .
C4 C1 1.387(6) 47_566
C4 C1 1.387(6) .
C1 C5 1.516(7) .
C1 C2 1.378(8) .
C2 H2 0.9300 .
C2 C3 1.382(7) 47_566
C3 H3 0.9300 .

loop_
_restr_u_iso_atom_site_label
_restr_u_iso_weight_param
Cu2 0.0100
O12 0.0200
